data_1534376
loop_
_publ_author_name
'Craig, D.C.'
'Stephenson, N.C.'

_publ_section_title
;
 The structure of the bronze Na13 Nb35 O94 and the geometry of
 ferroelectric domains
;
_journal_name_full 'Journal of Solid State Chemistry'
_journal_page_first 89
_journal_page_last 100
_journal_volume 3
_journal_year 1971
_chemical_formula_sum 'Na13 Nb35 O94'
_space_group_IT_number 32
_symmetry_space_group_name_Hall 'P 2 -2ab'
_symmetry_space_group_name_H-M 'P b a 2'
_cell_angle_alpha 90
_cell_angle_beta 90
_cell_angle_gamma 90
_cell_formula_units_Z 1
_cell_length_a 12.364
_cell_length_b 36.992
_cell_length_c 3.955
_cell_volume 1808.895
_citation_journal_id_ASTM JSSCBI
_cod_data_source_file Craig_JSSCBI_1971_344.cif
_cod_data_source_block Na13Nb35O94
_cod_database_code 1534376

loop_
_symmetry_equiv_pos_as_xyz
x,y,z
-x,-y,z
-x+1/2,y+1/2,z
x+1/2,-y+1/2,z

loop_
_atom_site_label
_atom_site_type_symbol
_atom_site_fract_x
_atom_site_fract_y
_atom_site_fract_z
_atom_site_occupancy
_atom_site_U_iso_or_equiv
Na1 Na+1 0 0 0.0092 1 0.0
O4 O-2 0.16783 0.165 0.4732 1 0.0
Nb10 Nb+5 0.291 0.191 -0.0053 0.125 0.0
Nb7 Nb+5 0.42699 0.23379 0.4971 1 0.0
O8 O-2 0.35678 0.18945 0.4922 1 0.0
O7 O-2 0.44762 0.12411 0.4973 1 0.0
Na2 Na+1 0.0061 0.333 0.0069 1 0.0
Nb11 Nb+5 0.0861 0.266 -0.0009 0.125 0.0
O18 O-2 0.02819 0.1762 -0.0126 1 0.0
O1 O-2 0.11002 0.01893 0.5113 1 0.0
O15 O-2 0.41717 0.44088 0.5028 1 0.0
Nb1 Nb+5 0.5 0 0.5 1 0.0
O24 O-2 0.33867 0.39005 -0.0297 1 0.0
O10 O-2 0.0709 0.2934 0.4687 1 0.0
O3 O-2 0.00288 0.118 0.4813 1 0.0
Na4 Na+1 0.1843 0.2261 -0.0051 0.75 0.0
O12 O-2 0.18622 0.36325 0.4752 1 0.0
O20 O-2 0.07566 0.4026 0.0036 1 0.0
Nb9 Nb+5 0.33769 0.39054 0.4318 1 0.0
O6 O-2 0.34026 0.00307 0.4947 1 0.0
Nb8 Nb+5 0.29553 0.47814 0.5285 1 0.0
Nb4 Nb+5 0.21835 0.30877 0.5131 1 0.0
O11 O-2 0.3645 0.33481 0.492 1 0.0
O9 O-2 0.29241 0.26259 0.4885 1 0.0
O2 O-2 0.22175 0.09106 0.4929 1 0.0
O17 O-2 0.08318 0.06973 -0.0064 1 0.0
O22 O-2 0.43238 0.23397 -0.0168 1 0.0
Nb2 Nb+5 0.07993 0.07091 0.5315 1 0.0
O5 O-2 0.02142 0.22341 0.4806 1 0.0
Na3 Na+1 0.3333 0.0553 0.0102 1 0.0
O19 O-2 0.21431 0.30788 -0.0208 1 0.0
Nb5 Nb+5 0.0752 0.40313 0.5189 1 0.0
O23 O-2 0.3005 0.47944 -0.011 1 0.0
O13 O-2 0.2192 0.42935 0.4875 1 0.0
O21 O-2 0.30313 0.14759 -0.0211 1 0.0
O14 O-2 0.00106 0.44776 0.4573 1 0.0
O16 O-2 0 0.5 -0.021 1 0.0
Nb3 Nb+5 0.02141 0.17327 0.502 1 0.0
Nb6 Nb+5 0.29842 0.13814 0.5012 1 0.0
